data_7017518
loop_
_publ_author_name
'Zhou, Xiaoyan'
'Guo, Yanling'
'Shi, Zhaohua'
'Song, Xueqin'
'Tang, Xiaoliang'
'Hu, Xiong'
'Zhu, Zhentong'
'Li, Pengxuan'
'Liu, Weisheng'

_publ_section_title
;
 Diverse lanthanide coordination polymers tuned by the flexibility of
 ligands and the lanthanide contraction effect: syntheses, structures and
 luminescence.
;
_journal_issue 6
_journal_name_full 'Dalton transactions (Cambridge, England : 2003)'
_journal_page_first 1765
_journal_page_last 1775
_journal_paper_doi 10.1039/c1dt10931f
_journal_volume 41
_journal_year 2012
_chemical_formula_sum 'C96 H96 Eu2 N12 O33'
_chemical_formula_weight 2249.77
_chemical_name_systematic
;
?
;
_space_group_IT_number 148
_symmetry_cell_setting hexagonal
_symmetry_space_group_name_Hall '-R 3'
_symmetry_space_group_name_H-M 'R -3 :H'
_atom_sites_solution_hydrogens geom
_atom_sites_solution_primary direct
_atom_sites_solution_secondary difmap
_audit_creation_method SHELXL-97
_cell_angle_alpha 90.00
_cell_angle_beta 90.00
_cell_angle_gamma 120.00
_cell_formula_units_Z 6
_cell_length_a 19.682(5)
_cell_length_b 19.682(5)
_cell_length_c 53.28(3)
_cell_measurement_reflns_used 6738
_cell_measurement_temperature 296(2)
_cell_measurement_theta_max 20.60
_cell_measurement_theta_min 2.25
_cell_volume 17874(12)
_computing_cell_refinement 'Bruker SAINT'
_computing_data_collection 'Bruker APEX2'
_computing_data_reduction 'Bruker SAINT'
_computing_molecular_graphics 'Bruker SHELXTL'
_computing_publication_material 'Bruker SHELXTL'
_computing_structure_refinement 'SHELXL-97 (Sheldrick, 2008)'
_computing_structure_solution 'SHELXS-97 (Sheldrick, 2008)'
_diffrn_ambient_temperature 296(2)
_diffrn_measured_fraction_theta_full 0.999
_diffrn_measured_fraction_theta_max 0.999
_diffrn_measurement_device_type 'Bruker APEX-II CCD'
_diffrn_measurement_method '\f and \w scans'
_diffrn_radiation_monochromator graphite
_diffrn_radiation_source 'fine-focus sealed tube'
_diffrn_radiation_type MoK\a
_diffrn_radiation_wavelength 0.71073
_diffrn_reflns_av_R_equivalents 0.0683
_diffrn_reflns_av_sigmaI/netI 0.0584
_diffrn_reflns_limit_h_max 17
_diffrn_reflns_limit_h_min -23
_diffrn_reflns_limit_k_max 23
_diffrn_reflns_limit_k_min -23
_diffrn_reflns_limit_l_max 64
_diffrn_reflns_limit_l_min -64
_diffrn_reflns_number 38376
_diffrn_reflns_theta_full 25.50
_diffrn_reflns_theta_max 25.50
_diffrn_reflns_theta_min 2.25
_exptl_absorpt_coefficient_mu 1.117
_exptl_absorpt_correction_T_max 0.7677
_exptl_absorpt_correction_T_min 0.7164
_exptl_absorpt_correction_type multi-scan
_exptl_absorpt_process_details sadabs
_exptl_crystal_colour colorless
_exptl_crystal_density_diffrn 1.254
_exptl_crystal_density_method 'not measured'
_exptl_crystal_description block
_exptl_crystal_F_000 6876
_exptl_crystal_size_max 0.32
_exptl_crystal_size_mid 0.30
_exptl_crystal_size_min 0.25
_platon_squeeze_details
;
;
_refine_diff_density_max 2.410
_refine_diff_density_min -0.825
_refine_diff_density_rms 0.151
_refine_ls_extinction_method none
_refine_ls_goodness_of_fit_ref 1.043
_refine_ls_hydrogen_treatment constr
_refine_ls_matrix_type full
_refine_ls_number_parameters 418
_refine_ls_number_reflns 7408
_refine_ls_number_restraints 72
_refine_ls_restrained_S_all 1.046
_refine_ls_R_factor_all 0.1317
_refine_ls_R_factor_gt 0.0712
_refine_ls_shift/su_max 0.001
_refine_ls_shift/su_mean 0.000
_refine_ls_structure_factor_coef Fsqd
_refine_ls_weighting_details 'calc w=1/[\s^2^(Fo^2^)+(0.1200P)^2^+297.0487P] where P=(Fo^2^+2Fc^2^)/3'
_refine_ls_weighting_scheme calc
_refine_ls_wR_factor_gt 0.2049
_refine_ls_wR_factor_ref 0.2666
_reflns_number_gt 4331
_reflns_number_total 7408
_reflns_threshold_expression >2sigma(I)
_cod_data_source_file c1dt10931f.txt
_cod_data_source_block compound4
_cod_depositor_comments
;
The following automatic conversions were performed:

'_symmetry_cell_setting' value 'Hexagonal' changed to 'hexagonal'
according to /home/saulius/struct/CIF-dictionaries/cif_core.dic
dictionary named 'cif_core.dic' version 2.4.1 from 2010-06-29.

Automatic conversion script
Id: cif_fix_values 1715 2011-07-08 13:25:40Z adriana 
;
_cod_original_cell_volume 17876(12)
_cod_original_sg_symbol_H-M R-3
_cod_database_code 7017518

loop_
_symmetry_equiv_pos_as_xyz
'x, y, z'
'-y, x-y, z'
'-x+y, -x, z'
'x+2/3, y+1/3, z+1/3'
'-y+2/3, x-y+1/3, z+1/3'
'-x+y+2/3, -x+1/3, z+1/3'
'x+1/3, y+2/3, z+2/3'
'-y+1/3, x-y+2/3, z+2/3'
'-x+y+1/3, -x+2/3, z+2/3'
'-x, -y, -z'
'y, -x+y, -z'
'x-y, x, -z'
'-x+2/3, -y+1/3, -z+1/3'
'y+2/3, -x+y+1/3, -z+1/3'
'x-y+2/3, x+1/3, -z+1/3'
'-x+1/3, -y+2/3, -z+2/3'
'y+1/3, -x+y+2/3, -z+2/3'
'x-y+1/3, x+2/3, -z+2/3'

loop_
_atom_site_label
_atom_site_type_symbol
_atom_site_fract_x
_atom_site_fract_y
_atom_site_fract_z
_atom_site_U_iso_or_equiv
_atom_site_adp_type
_atom_site_occupancy
_atom_site_symmetry_multiplicity
_atom_site_calc_flag
_atom_site_refinement_flags
C1 C 0.0980(12) 0.8232(13) 0.7139(3) 0.142(5) Uani 1 1 d U
H1 H 0.0521 0.7884 0.7055 0.171 Uiso 1 1 calc R
C2 C 0.1653(13) 0.8158(14) 0.7116(4) 0.156(5) Uani 1 1 d U
H2 H 0.1642 0.7766 0.7015 0.187 Uiso 1 1 calc R
C3 C 0.2320(14) 0.8665(15) 0.7241(4) 0.162(6) Uani 1 1 d U
H3 H 0.2763 0.8615 0.7221 0.194 Uiso 1 1 calc R
C4 C 0.2366(12) 0.9229(14) 0.7390(4) 0.150(5) Uani 1 1 d U
H4 H 0.2836 0.9566 0.7471 0.180 Uiso 1 1 calc R
C5 C 0.1664(10) 0.9320(11) 0.7429(3) 0.139(5) Uani 1 1 d U
H5 H 0.1677 0.9685 0.7542 0.166 Uiso 1 1 calc R
C6 C 0.1004(10) 0.8850(12) 0.7293(3) 0.122(4) Uani 1 1 d U
C7 C 0.0280(8) 0.8952(7) 0.7319(2) 0.093(4) Uani 1 1 d .
H7A H 0.0204 0.9025 0.7495 0.111 Uiso 1 1 calc R
H7B H 0.0375 0.9420 0.7230 0.111 Uiso 1 1 calc R
C8 C -0.0829(6) 0.8322(6) 0.70306(18) 0.059(2) Uani 1 1 d .
C9 C -0.1555(6) 0.7595(5) 0.69567(17) 0.057(2) Uani 1 1 d .
C10 C -0.2082(6) 0.7680(6) 0.6811(2) 0.071(3) Uani 1 1 d .
H10 H -0.1961 0.8178 0.6757 0.085 Uiso 1 1 calc R
C11 C -0.2784(7) 0.7045(8) 0.6744(2) 0.084(3) Uani 1 1 d .
H11 H -0.3142 0.7114 0.6649 0.101 Uiso 1 1 calc R
C12 C -0.2958(7) 0.6310(7) 0.6817(2) 0.085(4) Uani 1 1 d .
H12 H -0.3437 0.5881 0.6772 0.102 Uiso 1 1 calc R
C13 C -0.2434(8) 0.6191(7) 0.6958(2) 0.087(4) Uani 1 1 d .
H13 H -0.2553 0.5686 0.7002 0.104 Uiso 1 1 calc R
C14 C -0.1732(7) 0.6832(6) 0.7032(2) 0.073(3) Uani 1 1 d .
C15 C -0.1300(11) 0.6090(8) 0.7271(3) 0.124(6) Uani 1 1 d .
H15A H -0.1509 0.5671 0.7148 0.149 Uiso 1 1 calc R
H15B H -0.1683 0.5945 0.7404 0.149 Uiso 1 1 calc R
C16 C -0.0582(14) 0.6181(10) 0.7372(4) 0.166(9) Uani 1 1 d .
H16A H -0.0712 0.5735 0.7480 0.199 Uiso 1 1 calc R
H16B H -0.0273 0.6158 0.7234 0.199 Uiso 1 1 calc R
C17 C -0.0317(9) 0.6898(9) 0.7752(3) 0.111(5) Uani 1 1 d .
H17A H -0.0379 0.6446 0.7845 0.133 Uiso 1 1 calc R
H17B H -0.0813 0.6892 0.7756 0.133 Uiso 1 1 calc R
C18 C 0.0296(7) 0.7618(9) 0.7867(2) 0.090(4) Uani 1 1 d .
H18A H 0.0401 0.8066 0.7764 0.108 Uiso 1 1 calc R
H18B H 0.0131 0.7688 0.8032 0.108 Uiso 1 1 calc R
C19 C 0.1666(7) 0.8175(7) 0.79722(18) 0.066(3) Uani 1 1 d .
C20 C 0.1726(8) 0.8880(8) 0.8053(2) 0.079(3) Uani 1 1 d .
H20 H 0.1284 0.8936 0.8051 0.095 Uiso 1 1 calc R
C21 C 0.2413(8) 0.9479(8) 0.8136(2) 0.085(3) Uani 1 1 d .
H21 H 0.2443 0.9941 0.8192 0.102 Uiso 1 1 calc R
C22 C 0.3063(8) 0.9403(7) 0.8136(2) 0.086(3) Uani 1 1 d .
H22 H 0.3540 0.9823 0.8188 0.103 Uiso 1 1 calc R
C23 C 0.3028(7) 0.8704(7) 0.8060(2) 0.077(3) Uani 1 1 d .
H23 H 0.3474 0.8655 0.8069 0.092 Uiso 1 1 calc R
C24 C 0.2326(6) 0.8085(7) 0.79723(17) 0.064(3) Uani 1 1 d .
C25 C 0.2344(7) 0.7380(7) 0.78893(19) 0.070(3) Uani 1 1 d .
C26 C 0.1682(13) 0.6146(10) 0.7644(3) 0.154(8) Uani 1 1 d .
H26A H 0.2158 0.6134 0.7680 0.185 Uiso 1 1 calc R
H26B H 0.1259 0.5723 0.7737 0.185 Uiso 1 1 calc R
C27 C 0.1517(8) 0.6008(8) 0.73849(19) 0.126(4) Uani 1 1 d GU
C28 C 0.2110(7) 0.6543(7) 0.7229(3) 0.168(6) Uani 1 1 d GU
H28 H 0.2570 0.6945 0.7298 0.201 Uiso 1 1 calc R
C29 C 0.2014(9) 0.6478(8) 0.6970(3) 0.192(6) Uani 1 1 d GU
H29 H 0.2410 0.6837 0.6866 0.230 Uiso 1 1 calc R
C30 C 0.1326(10) 0.5878(10) 0.68669(19) 0.185(6) Uani 1 1 d GU
H30 H 0.1262 0.5834 0.6694 0.222 Uiso 1 1 calc R
C31 C 0.0733(7) 0.5342(8) 0.7023(3) 0.178(6) Uani 1 1 d GU
H31 H 0.0273 0.4940 0.6954 0.213 Uiso 1 1 calc R
C32 C 0.0829(7) 0.5407(8) 0.7282(3) 0.161(5) Uani 1 1 d GU
H32 H 0.0433 0.5049 0.7386 0.193 Uiso 1 1 calc R
Eu1 Eu 0.0000 1.0000 0.664703(16) 0.0523(3) Uani 1 3 d S
Eu2 Eu 0.3333 0.6667 0.824717(18) 0.0625(3) Uani 1 3 d S
N1 N -0.0428(6) 0.8286(5) 0.72233(18) 0.086(3) Uani 1 1 d .
H1A H -0.0597 0.7840 0.7296 0.103 Uiso 1 1 calc R
N2 N 0.1778(8) 0.6891(7) 0.7734(2) 0.116(4) Uani 1 1 d .
H2A H 0.1445 0.7024 0.7683 0.139 Uiso 1 1 calc R
N3 N 0.0666(6) 1.1456(6) 0.6365(2) 0.078(3) Uani 1 1 d .
N4 N 0.4100(6) 0.6001(6) 0.8545(2) 0.090(3) Uani 1 1 d .
O1 O -0.0648(4) 0.8945(4) 0.69251(12) 0.0616(17) Uani 1 1 d .
O2 O -0.1174(6) 0.6767(5) 0.71619(18) 0.107(3) Uani 1 1 d .
O3 O -0.0108(7) 0.6866(6) 0.7509(2) 0.123(4) Uani 1 1 d .
O4 O 0.0991(5) 0.7552(5) 0.78873(15) 0.088(2) Uani 1 1 d .
O5 O 0.2858(4) 0.7243(4) 0.79660(14) 0.0734(19) Uani 1 1 d .
O6 O -0.0015(5) 1.0881(5) 0.63121(15) 0.080(2) Uani 1 1 d .
O7 O 0.0939(6) 1.2045(6) 0.6233(2) 0.133(4) Uani 1 1 d .
O8 O -0.1388(4) 0.9608(4) 0.65528(15) 0.0701(19) Uani 1 1 d .
O9 O 0.4200(5) 0.6680(5) 0.85892(16) 0.090(2) Uani 1 1 d .
O10 O 0.4324(6) 0.5684(6) 0.8689(2) 0.136(4) Uani 1 1 d .
O11 O 0.3768(5) 0.5702(5) 0.83469(18) 0.090(2) Uani 1 1 d .

loop_
_atom_site_aniso_label
_atom_site_aniso_U_11
_atom_site_aniso_U_22
_atom_site_aniso_U_33
_atom_site_aniso_U_23
_atom_site_aniso_U_13
_atom_site_aniso_U_12
C1 0.133(9) 0.182(11) 0.110(8) 0.050(8) 0.009(8) 0.078(9)
C2 0.143(9) 0.195(11) 0.127(9) 0.038(8) 0.014(8) 0.083(9)
C3 0.141(9) 0.198(12) 0.125(9) 0.045(8) 0.007(8) 0.069(9)
C4 0.128(8) 0.189(11) 0.109(8) 0.061(8) -0.006(8) 0.060(9)
C5 0.120(8) 0.176(10) 0.095(7) 0.064(7) -0.007(7) 0.055(8)
C6 0.119(8) 0.158(10) 0.083(7) 0.061(7) -0.004(6) 0.065(8)
C7 0.104(10) 0.067(8) 0.088(8) 0.007(6) -0.031(7) 0.028(7)
C8 0.062(6) 0.058(6) 0.064(6) -0.003(5) 0.004(5) 0.036(5)
C9 0.068(6) 0.051(5) 0.053(5) -0.002(4) 0.008(4) 0.030(5)
C10 0.064(7) 0.059(6) 0.084(7) 0.002(5) 0.006(6) 0.028(6)
C11 0.080(8) 0.083(9) 0.086(8) -0.008(6) -0.008(6) 0.038(7)
C12 0.074(8) 0.060(7) 0.091(9) -0.018(6) 0.008(7) 0.011(6)
C13 0.096(9) 0.059(7) 0.081(8) -0.005(6) -0.007(7) 0.021(7)
C14 0.084(8) 0.054(6) 0.066(7) 0.000(5) 0.007(6) 0.025(6)
C15 0.166(16) 0.065(8) 0.135(13) -0.016(8) -0.065(12) 0.053(10)
C16 0.26(3) 0.092(12) 0.160(17) -0.036(11) -0.101(18) 0.101(15)
C17 0.101(11) 0.102(11) 0.119(13) 0.026(9) 0.003(9) 0.044(10)
C18 0.078(8) 0.120(11) 0.077(8) 0.002(7) -0.016(6) 0.053(8)
C19 0.076(7) 0.077(7) 0.051(6) 0.001(5) -0.009(5) 0.043(6)
C20 0.104(10) 0.098(9) 0.065(7) 0.009(6) 0.004(6) 0.073(8)
C21 0.098(10) 0.076(8) 0.085(8) -0.005(6) -0.008(7) 0.048(8)
C22 0.097(10) 0.068(8) 0.087(8) -0.003(6) -0.015(7) 0.037(7)
C23 0.077(8) 0.094(9) 0.066(7) 0.008(6) 0.002(6) 0.048(7)
C24 0.075(7) 0.080(7) 0.045(5) 0.003(5) -0.008(5) 0.045(6)
C25 0.086(8) 0.080(8) 0.059(6) -0.004(5) -0.005(5) 0.052(7)
C26 0.27(3) 0.132(14) 0.110(12) -0.052(11) -0.082(14) 0.138(17)
C27 0.139(10) 0.157(11) 0.142(10) -0.062(8) -0.055(7) 0.118(8)
C28 0.170(11) 0.183(12) 0.162(11) -0.058(9) -0.042(9) 0.098(9)
C29 0.187(11) 0.201(12) 0.179(11) -0.052(10) -0.031(9) 0.090(10)
C30 0.180(11) 0.206(12) 0.168(11) -0.065(9) -0.037(9) 0.096(10)
C31 0.165(11) 0.200(12) 0.170(11) -0.083(9) -0.039(9) 0.093(10)
C32 0.155(10) 0.186(11) 0.164(10) -0.072(9) -0.035(8) 0.102(9)
Eu1 0.0465(3) 0.0465(3) 0.0639(5) 0.000 0.000 0.02326(17)
Eu2 0.0559(4) 0.0559(4) 0.0758(6) 0.000 0.000 0.0279(2)
N1 0.102(8) 0.051(5) 0.085(6) 0.014(4) -0.029(6) 0.023(5)
N2 0.167(12) 0.117(9) 0.114(9) -0.050(7) -0.067(8) 0.110(9)
N3 0.062(6) 0.069(6) 0.102(8) 0.023(6) 0.018(5) 0.032(5)
N4 0.079(7) 0.067(7) 0.114(9) -0.006(6) -0.032(6) 0.029(6)
O1 0.054(4) 0.050(4) 0.074(4) 0.013(3) 0.002(3) 0.021(3)
O2 0.133(8) 0.056(5) 0.127(7) 0.007(5) -0.043(6) 0.044(5)
O3 0.170(11) 0.096(7) 0.098(7) -0.026(6) -0.041(7) 0.063(8)
O4 0.087(6) 0.098(6) 0.088(5) -0.016(5) -0.028(4) 0.053(5)
O5 0.075(5) 0.075(5) 0.082(5) 0.004(4) -0.004(4) 0.046(4)
O6 0.069(5) 0.077(5) 0.093(5) 0.020(4) -0.006(4) 0.035(4)
O7 0.106(7) 0.111(8) 0.166(10) 0.080(8) 0.025(7) 0.042(6)
O8 0.055(4) 0.067(5) 0.093(5) -0.011(4) -0.013(4) 0.034(4)
O9 0.089(6) 0.075(6) 0.104(6) -0.008(5) -0.026(5) 0.040(5)
O10 0.124(9) 0.096(7) 0.198(12) 0.021(7) -0.058(8) 0.062(7)
O11 0.098(6) 0.082(6) 0.106(6) 0.006(5) 0.003(5) 0.058(5)

loop_
_atom_type_symbol
_atom_type_description
_atom_type_scat_dispersion_real
_atom_type_scat_dispersion_imag
_atom_type_scat_source
C C 0.0033 0.0016 'International Tables Vol C Tables 4.2.6.8 and 6.1.1.4'
H H 0.0000 0.0000 'International Tables Vol C Tables 4.2.6.8 and 6.1.1.4'
N N 0.0061 0.0033 'International Tables Vol C Tables 4.2.6.8 and 6.1.1.4'
O O 0.0106 0.0060 'International Tables Vol C Tables 4.2.6.8 and 6.1.1.4'
Eu Eu -0.1578 3.6682 'International Tables Vol C Tables 4.2.6.8 and 6.1.1.4'

loop_
_geom_angle_atom_site_label_1
_geom_angle_atom_site_label_2
_geom_angle_atom_site_label_3
_geom_angle
_geom_angle_site_symmetry_1
_geom_angle_site_symmetry_3
C2 C1 C6 120(2) . .
C2 C1 H1 120.0 . .
C6 C1 H1 120.0 . .
C3 C2 C1 120(3) . .
C3 C2 H2 120.2 . .
C1 C2 H2 120.2 . .
C4 C3 C2 123(3) . .
C4 C3 H3 118.6 . .
C2 C3 H3 118.6 . .
C3 C4 C5 120(2) . .
C3 C4 H4 119.9 . .
C5 C4 H4 119.9 . .
C6 C5 C4 118(2) . .
C6 C5 H5 121.0 . .
C4 C5 H5 121.0 . .
C5 C6 C1 119(2) . .
C5 C6 C7 120(2) . .
C1 C6 C7 121.1(17) . .
N1 C7 C6 112.6(13) . .
N1 C7 H7A 109.1 . .
C6 C7 H7A 109.1 . .
N1 C7 H7B 109.1 . .
C6 C7 H7B 109.1 . .
H7A C7 H7B 107.8 . .
O1 C8 N1 121.9(10) . .
O1 C8 C9 120.0(9) . .
N1 C8 C9 117.9(9) . .
C10 C9 C14 119.3(10) . .
C10 C9 C8 117.1(9) . .
C14 C9 C8 123.6(10) . .
C11 C10 C9 121.0(11) . .
C11 C10 H10 119.5 . .
C9 C10 H10 119.5 . .
C12 C11 C10 119.8(12) . .
C12 C11 H11 120.1 . .
C10 C11 H11 120.1 . .
C11 C12 C13 121.3(12) . .
C11 C12 H12 119.4 . .
C13 C12 H12 119.4 . .
C14 C13 C12 119.2(12) . .
C14 C13 H13 120.4 . .
C12 C13 H13 120.4 . .
O2 C14 C13 123.1(11) . .
O2 C14 C9 117.5(10) . .
C13 C14 C9 119.3(12) . .
O2 C15 C16 110.6(15) . .
O2 C15 H15A 109.5 . .
C16 C15 H15A 109.5 . .
O2 C15 H15B 109.5 . .
C16 C15 H15B 109.5 . .
H15A C15 H15B 108.1 . .
O3 C16 C15 117.1(15) . .
O3 C16 H16A 108.0 . .
C15 C16 H16A 108.0 . .
O3 C16 H16B 108.0 . .
C15 C16 H16B 108.0 . .
H16A C16 H16B 107.3 . .
O3 C17 C18 108.5(12) . .
O3 C17 H17A 110.0 . .
C18 C17 H17A 110.0 . .
O3 C17 H17B 110.0 . .
C18 C17 H17B 110.0 . .
H17A C17 H17B 108.4 . .
O4 C18 C17 107.8(12) . .
O4 C18 H18A 110.1 . .
C17 C18 H18A 110.1 . .
O4 C18 H18B 110.1 . .
C17 C18 H18B 110.1 . .
H18A C18 H18B 108.5 . .
O4 C19 C24 115.9(10) . .
O4 C19 C20 123.9(11) . .
C24 C19 C20 120.2(11) . .
C21 C20 C19 121.2(12) . .
C21 C20 H20 119.4 . .
C19 C20 H20 119.4 . .
C20 C21 C22 119.5(12) . .
C20 C21 H21 120.3 . .
C22 C21 H21 120.3 . .
C21 C22 C23 121.4(12) . .
C21 C22 H22 119.3 . .
C23 C22 H22 119.3 . .
C24 C23 C22 119.8(11) . .
C24 C23 H23 120.1 . .
C22 C23 H23 120.1 . .
C23 C24 C19 118.0(11) . .
C23 C24 C25 116.5(10) . .
C19 C24 C25 125.5(10) . .
O5 C25 N2 121.8(10) . .
O5 C25 C24 120.8(10) . .
N2 C25 C24 117.4(10) . .
C27 C26 N2 114.6(13) . .
C27 C26 H26A 108.6 . .
N2 C26 H26A 108.6 . .
C27 C26 H26B 108.6 . .
N2 C26 H26B 108.6 . .
H26A C26 H26B 107.6 . .
C28 C27 C32 120.0 . .
C28 C27 C26 114.4(15) . .
C32 C27 C26 125.6(15) . .
C29 C28 C27 120.0 . .
C29 C28 H28 120.0 . .
C27 C28 H28 120.0 . .
C28 C29 C30 120.0 . .
C28 C29 H29 120.0 . .
C30 C29 H29 120.0 . .
C31 C30 C29 120.0 . .
C31 C30 H30 120.0 . .
C29 C30 H30 120.0 . .
C32 C31 C30 120.0 . .
C32 C31 H31 120.0 . .
C30 C31 H31 120.0 . .
C31 C32 C27 120.0 . .
C31 C32 H32 120.0 . .
C27 C32 H32 120.0 . .
O1 Eu1 O1 84.2(2) 2_675 .
O1 Eu1 O1 84.2(2) 2_675 3_465
O1 Eu1 O1 84.2(2) . 3_465
O1 Eu1 O8 71.1(2) 2_675 3_465
O1 Eu1 O8 151.8(3) . 3_465
O1 Eu1 O8 80.0(2) 3_465 3_465
O1 Eu1 O8 151.8(3) 2_675 .
O1 Eu1 O8 80.0(2) . .
O1 Eu1 O8 71.1(2) 3_465 .
O8 Eu1 O8 116.04(12) 3_465 .
O1 Eu1 O8 80.0(2) 2_675 2_675
O1 Eu1 O8 71.1(2) . 2_675
O1 Eu1 O8 151.8(3) 3_465 2_675
O8 Eu1 O8 116.04(12) 3_465 2_675
O8 Eu1 O8 116.04(12) . 2_675
O1 Eu1 O6 151.3(2) 2_675 2_675
O1 Eu1 O6 87.0(3) . 2_675
O1 Eu1 O6 122.0(3) 3_465 2_675
O8 Eu1 O6 121.2(3) 3_465 2_675
O8 Eu1 O6 51.0(3) . 2_675
O8 Eu1 O6 71.3(3) 2_675 2_675
O1 Eu1 O6 87.0(3) 2_675 3_465
O1 Eu1 O6 122.0(3) . 3_465
O1 Eu1 O6 151.3(3) 3_465 3_465
O8 Eu1 O6 71.3(3) 3_465 3_465
O8 Eu1 O6 121.2(3) . 3_465
O8 Eu1 O6 51.0(3) 2_675 3_465
O6 Eu1 O6 74.6(3) 2_675 3_465
O1 Eu1 O6 122.0(3) 2_675 .
O1 Eu1 O6 151.3(3) . .
O1 Eu1 O6 87.0(3) 3_465 .
O8 Eu1 O6 51.0(3) 3_465 .
O8 Eu1 O6 71.3(3) . .
O8 Eu1 O6 121.2(3) 2_675 .
O6 Eu1 O6 74.6(3) 2_675 .
O6 Eu1 O6 74.6(3) 3_465 .
O1 Eu1 N3 168.3(3) 2_675 2_675
O1 Eu1 N3 84.2(3) . 2_675
O1 Eu1 N3 96.0(3) 3_465 2_675
O8 Eu1 N3 120.5(3) 3_465 2_675
O8 Eu1 N3 25.0(2) . 2_675
O8 Eu1 N3 94.9(3) 2_675 2_675
O6 Eu1 N3 26.0(3) 2_675 2_675
O6 Eu1 N3 97.9(3) 3_465 2_675
O6 Eu1 N3 69.6(3) . 2_675
O1 Eu1 N3 84.2(3) 2_675 3_465
O1 Eu1 N3 96.0(3) . 3_465
O1 Eu1 N3 168.3(3) 3_465 3_465
O8 Eu1 N3 94.9(3) 3_465 3_465
O8 Eu1 N3 120.5(3) . 3_465
O8 Eu1 N3 25.0(2) 2_675 3_465
O6 Eu1 N3 69.6(3) 2_675 3_465
O6 Eu1 N3 26.0(3) 3_465 3_465
O6 Eu1 N3 97.9(3) . 3_465
N3 Eu1 N3 95.6(3) 2_675 3_465
O5 Eu2 O5 83.4(3) . 2_665
O5 Eu2 O5 83.4(3) . 3_565
O5 Eu2 O5 83.4(3) 2_665 3_565
O5 Eu2 O9 90.0(3) . 2_665
O5 Eu2 O9 154.5(3) 2_665 2_665
O5 Eu2 O9 120.3(3) 3_565 2_665
O5 Eu2 O9 120.3(3) . 3_565
O5 Eu2 O9 90.0(3) 2_665 3_565
O5 Eu2 O9 154.5(3) 3_565 3_565
O9 Eu2 O9 72.2(3) 2_665 3_565
O5 Eu2 O9 154.5(3) . .
O5 Eu2 O9 120.3(3) 2_665 .
O5 Eu2 O9 90.0(3) 3_565 .
O9 Eu2 O9 72.2(3) 2_665 .
O9 Eu2 O9 72.2(3) 3_565 .
O5 Eu2 O11 82.5(3) . 2_665
O5 Eu2 O11 151.3(3) 2_665 2_665
O5 Eu2 O11 70.3(3) 3_565 2_665
O9 Eu2 O11 50.1(3) 2_665 2_665
O9 Eu2 O11 118.7(3) 3_565 2_665
O9 Eu2 O11 72.1(3) . 2_665
O5 Eu2 O11 70.3(3) . 3_565
O5 Eu2 O11 82.5(3) 2_665 3_565
O5 Eu2 O11 151.3(3) 3_565 3_565
O9 Eu2 O11 72.1(3) 2_665 3_565
O9 Eu2 O11 50.1(3) 3_565 3_565
O9 Eu2 O11 118.7(3) . 3_565
O11 Eu2 O11 115.60(15) 2_665 3_565
O5 Eu2 O11 151.3(3) . .
O5 Eu2 O11 70.3(3) 2_665 .
O5 Eu2 O11 82.5(3) 3_565 .
O9 Eu2 O11 118.7(3) 2_665 .
O9 Eu2 O11 72.1(3) 3_565 .
O9 Eu2 O11 50.1(3) . .
O11 Eu2 O11 115.60(16) 2_665 .
O11 Eu2 O11 115.60(15) 3_565 .
O5 Eu2 N4 88.6(3) . 2_665
O5 Eu2 N4 171.9(3) 2_665 2_665
O5 Eu2 N4 94.7(3) 3_565 2_665
O9 Eu2 N4 25.7(3) 2_665 2_665
O9 Eu2 N4 95.0(3) 3_565 2_665
O9 Eu2 N4 67.5(3) . 2_665
O11 Eu2 N4 24.7(3) 2_665 2_665
O11 Eu2 N4 95.8(3) 3_565 2_665
O11 Eu2 N4 117.4(3) . 2_665
O5 Eu2 N4 94.7(3) . 3_565
O5 Eu2 N4 88.6(3) 2_665 3_565
O5 Eu2 N4 171.9(3) 3_565 3_565
O9 Eu2 N4 67.5(3) 2_665 3_565
O9 Eu2 N4 25.7(3) 3_565 3_565
O9 Eu2 N4 95.0(3) . 3_565
O11 Eu2 N4 117.4(3) 2_665 3_565
O11 Eu2 N4 24.7(3) 3_565 3_565
O11 Eu2 N4 95.8(3) . 3_565
N4 Eu2 N4 93.2(4) 2_665 3_565
C8 N1 C7 123.9(9) . .
C8 N1 H1A 118.1 . .
C7 N1 H1A 118.1 . .
C25 N2 C26 124.7(12) . .
C25 N2 H2A 117.7 . .
C26 N2 H2A 117.7 . .
O7 N3 O8 124.2(11) . 3_465
O7 N3 O6 118.7(11) . .
O8 N3 O6 117.1(9) 3_465 .
O10 N4 O11 123.1(12) . .
O10 N4 O9 121.6(12) . .
O11 N4 O9 115.4(10) . .
C8 O1 Eu1 158.7(6) . .
C14 O2 C15 123.4(11) . .
C17 O3 C16 117.8(16) . .
C19 O4 C18 119.2(10) . .
C25 O5 Eu2 152.3(8) . .
N3 O6 Eu1 95.0(6) . .
N3 O8 Eu1 96.6(6) 2_675 .
N4 O9 Eu2 96.2(7) . .
N4 O11 Eu2 97.0(7) . .

loop_
_geom_bond_atom_site_label_1
_geom_bond_atom_site_label_2
_geom_bond_distance
_geom_bond_site_symmetry_2
C1 C2 1.41(3) .
C1 C6 1.45(3) .
C1 H1 0.9300 .
C2 C3 1.36(3) .
C2 H2 0.9300 .
C3 C4 1.33(3) .
C3 H3 0.9300 .
C4 C5 1.49(3) .
C4 H4 0.9300 .
C5 C6 1.37(2) .
C5 H5 0.9300 .
C6 C7 1.54(2) .
C7 N1 1.447(14) .
C7 H7A 0.9700 .
C7 H7B 0.9700 .
C8 O1 1.229(11) .
C8 N1 1.318(13) .
C8 C9 1.484(14) .
C9 C10 1.371(14) .
C9 C14 1.420(14) .
C10 C11 1.368(15) .
C10 H10 0.9300 .
C11 C12 1.368(17) .
C11 H11 0.9300 .
C12 C13 1.387(18) .
C12 H12 0.9300 .
C13 C14 1.382(16) .
C13 H13 0.9300 .
C14 O2 1.357(14) .
C15 O2 1.359(15) .
C15 C16 1.44(2) .
C15 H15A 0.9700 .
C15 H15B 0.9700 .
C16 O3 1.401(18) .
C16 H16A 0.9700 .
C16 H16B 0.9700 .
C17 O3 1.370(18) .
C17 C18 1.458(19) .
C17 H17A 0.9700 .
C17 H17B 0.9700 .
C18 O4 1.442(14) .
C18 H18A 0.9700 .
C18 H18B 0.9700 .
C19 O4 1.357(13) .
C19 C24 1.397(14) .
C19 C20 1.401(15) .
C20 C21 1.349(17) .
C20 H20 0.9300 .
C21 C22 1.359(17) .
C21 H21 0.9300 .
C22 C23 1.403(16) .
C22 H22 0.9300 .
C23 C24 1.389(15) .
C23 H23 0.9300 .
C24 C25 1.473(15) .
C25 O5 1.238(12) .
C25 N2 1.335(15) .
C26 C27 1.413(16) .
C26 N2 1.462(17) .
C26 H26A 0.9700 .
C26 H26B 0.9700 .
C27 C28 1.3900 .
C27 C32 1.3900 .
C28 C29 1.3900 .
C28 H28 0.9300 .
C29 C30 1.3900 .
C29 H29 0.9300 .
C30 C31 1.3900 .
C30 H30 0.9300 .
C31 C32 1.3900 .
C31 H31 0.9300 .
C32 H32 0.9300 .
Eu1 O1 2.342(6) 2_675
Eu1 O1 2.342(6) .
Eu1 O1 2.342(6) 3_465
Eu1 O8 2.490(7) 3_465
Eu1 O8 2.490(7) .
Eu1 O8 2.490(7) 2_675
Eu1 O6 2.499(7) 2_675
Eu1 O6 2.499(7) 3_465
Eu1 O6 2.499(7) .
Eu1 N3 2.905(10) 2_675
Eu1 N3 2.905(10) 3_465
Eu2 O5 2.339(7) .
Eu2 O5 2.339(7) 2_665
Eu2 O5 2.339(7) 3_565
Eu2 O9 2.488(8) 2_665
Eu2 O9 2.488(8) 3_565
Eu2 O9 2.488(8) .
Eu2 O11 2.498(8) 2_665
Eu2 O11 2.498(8) 3_565
Eu2 O11 2.498(8) .
Eu2 N4 2.914(11) 2_665
Eu2 N4 2.914(11) 3_565
N1 H1A 0.8600 .
N2 H2A 0.8600 .
N3 O7 1.225(12) .
N3 O8 1.237(11) 3_465
N3 O6 1.280(11) .
N4 O10 1.201(13) .
N4 O11 1.226(12) .
N4 O9 1.271(12) .
O8 N3 1.237(11) 2_675

loop_
_geom_torsion_atom_site_label_1
_geom_torsion_atom_site_label_2
_geom_torsion_atom_site_label_3
_geom_torsion_atom_site_label_4
_geom_torsion
_geom_torsion_site_symmetry_1
_geom_torsion_site_symmetry_4
C6 C1 C2 C3 1(3) . .
C1 C2 C3 C4 1(3) . .
C2 C3 C4 C5 1(3) . .
C3 C4 C5 C6 -5(2) . .
C4 C5 C6 C1 7(2) . .
C4 C5 C6 C7 -177.3(12) . .
C2 C1 C6 C5 -5(2) . .
C2 C1 C6 C7 179.2(14) . .
C5 C6 C7 N1 -163.5(12) . .
C1 C6 C7 N1 12.6(18) . .
O1 C8 C9 C10 -13.7(13) . .
N1 C8 C9 C10 161.0(10) . .
O1 C8 C9 C14 167.4(9) . .
N1 C8 C9 C14 -17.9(14) . .
C14 C9 C10 C11 2.1(16) . .
C8 C9 C10 C11 -176.9(10) . .
C9 C10 C11 C12 -1.8(18) . .
C10 C11 C12 C13 -0.2(19) . .
C11 C12 C13 C14 1.9(19) . .
C12 C13 C14 O2 -177.5(11) . .
C12 C13 C14 C9 -1.6(17) . .
C10 C9 C14 O2 175.7(10) . .
C8 C9 C14 O2 -5.4(15) . .
C10 C9 C14 C13 -0.3(15) . .
C8 C9 C14 C13 178.5(10) . .
O2 C15 C16 O3 45(3) . .
O3 C17 C18 O4 -67.2(14) . .
O4 C19 C20 C21 -180.0(11) . .
C24 C19 C20 C21 -0.8(16) . .
C19 C20 C21 C22 1.1(18) . .
C20 C21 C22 C23 -2.2(19) . .
C21 C22 C23 C24 2.9(18) . .
C22 C23 C24 C19 -2.5(15) . .
C22 C23 C24 C25 178.2(10) . .
O4 C19 C24 C23 -179.3(9) . .
C20 C19 C24 C23 1.5(15) . .
O4 C19 C24 C25 -0.1(15) . .
C20 C19 C24 C25 -179.3(10) . .
C23 C24 C25 O5 22.4(15) . .
C19 C24 C25 O5 -156.8(10) . .
C23 C24 C25 N2 -159.1(11) . .
C19 C24 C25 N2 21.6(17) . .
N2 C26 C27 C28 63(2) . .
N2 C26 C27 C32 -115.8(16) . .
C32 C27 C28 C29 0.0 . .
C26 C27 C28 C29 -178.9(12) . .
C27 C28 C29 C30 0.0 . .
C28 C29 C30 C31 0.0 . .
C29 C30 C31 C32 0.0 . .
C30 C31 C32 C27 0.0 . .
C28 C27 C32 C31 0.0 . .
C26 C27 C32 C31 178.8(13) . .
O1 C8 N1 C7 -3.9(18) . .
C9 C8 N1 C7 -178.5(11) . .
C6 C7 N1 C8 -116.3(13) . .
O5 C25 N2 C26 2(2) . .
C24 C25 N2 C26 -176.6(15) . .
C27 C26 N2 C25 -135.8(17) . .
N1 C8 O1 Eu1 85(2) . .
C9 C8 O1 Eu1 -100.4(18) . .
O1 Eu1 O1 C8 -76(2) 2_675 .
O1 Eu1 O1 C8 -160.4(18) 3_465 .
O8 Eu1 O1 C8 -104.3(19) 3_465 .
O8 Eu1 O1 C8 127.9(19) . .
O8 Eu1 O1 C8 5.8(18) 2_675 .
O6 Eu1 O1 C8 77.0(19) 2_675 .
O6 Eu1 O1 C8 7.2(19) 3_465 .
O6 Eu1 O1 C8 126.7(18) . .
N3 Eu1 O1 C8 103.0(19) 2_675 .
N3 Eu1 O1 C8 7.9(19) 3_465 .
C13 C14 O2 C15 -12(2) . .
C9 C14 O2 C15 171.7(13) . .
C16 C15 O2 C14 174.1(14) . .
C18 C17 O3 C16 173.9(13) . .
C15 C16 O3 C17 79(2) . .
C24 C19 O4 C18 -176.2(9) . .
C20 C19 O4 C18 3.0(15) . .
C17 C18 O4 C19 175.3(10) . .
N2 C25 O5 Eu2 -86.2(19) . .
C24 C25 O5 Eu2 92.2(18) . .
O5 Eu2 O5 C25 89.4(17) 2_665 .
O5 Eu2 O5 C25 173.5(16) 3_565 .
O9 Eu2 O5 C25 -65.9(16) 2_665 .
O9 Eu2 O5 C25 3.4(17) 3_565 .
O9 Eu2 O5 C25 -110.7(17) . .
O11 Eu2 O5 C25 -115.6(16) 2_665 .
O11 Eu2 O5 C25 5.1(16) 3_565 .
O11 Eu2 O5 C25 112.6(16) . .
N4 Eu2 O5 C25 -91.6(16) 2_665 .
N4 Eu2 O5 C25 1.5(16) 3_565 .
O7 N3 O6 Eu1 176.5(10) . .
O8 N3 O6 Eu1 -5.9(10) 3_465 .
O1 Eu1 O6 N3 1.6(7) 2_675 .
O1 Eu1 O6 N3 155.2(6) . .
O1 Eu1 O6 N3 82.9(6) 3_465 .
O8 Eu1 O6 N3 3.4(6) 3_465 .
O8 Eu1 O6 N3 153.9(7) . .
O8 Eu1 O6 N3 -96.4(7) 2_675 .
O6 Eu1 O6 N3 -152.7(6) 2_675 .
O6 Eu1 O6 N3 -74.8(7) 3_465 .
N3 Eu1 O6 N3 -179.6(7) 2_675 .
N3 Eu1 O6 N3 -86.5(5) 3_465 .
O1 Eu1 O8 N3 -154.8(6) 2_675 2_675
O1 Eu1 O8 N3 -97.8(6) . 2_675
O1 Eu1 O8 N3 174.9(7) 3_465 2_675
O8 Eu1 O8 N3 106.8(5) 3_465 2_675
O8 Eu1 O8 N3 -34.7(7) 2_675 2_675
O6 Eu1 O8 N3 -3.5(6) 2_675 2_675
O6 Eu1 O8 N3 23.7(7) 3_465 2_675
O6 Eu1 O8 N3 81.6(6) . 2_675
N3 Eu1 O8 N3 -6.7(7) 3_465 2_675
O10 N4 O9 Eu2 -169.2(12) . .
O11 N4 O9 Eu2 11.3(12) . .
O5 Eu2 O9 N4 -161.1(7) . .
O5 Eu2 O9 N4 -4.4(8) 2_665 .
O5 Eu2 O9 N4 -86.7(7) 3_565 .
O9 Eu2 O9 N4 151.3(8) 2_665 .
O9 Eu2 O9 N4 74.8(9) 3_565 .
O11 Eu2 O9 N4 -155.9(8) 2_665 .
O11 Eu2 O9 N4 94.1(8) 3_565 .
O11 Eu2 O9 N4 -6.5(7) . .
N4 Eu2 O9 N4 178.2(9) 2_665 .
N4 Eu2 O9 N4 86.9(6) 3_565 .
O10 N4 O11 Eu2 169.3(12) . .
O9 N4 O11 Eu2 -11.2(12) . .
O5 Eu2 O11 N4 164.2(7) . .
O5 Eu2 O11 N4 -171.3(8) 2_665 .
O5 Eu2 O11 N4 103.0(8) 3_565 .
O9 Eu2 O11 N4 -17.5(9) 2_665 .
O9 Eu2 O11 N4 -74.7(8) 3_565 .
O9 Eu2 O11 N4 6.7(7) . .
O11 Eu2 O11 N4 39.2(9) 2_665 .
O11 Eu2 O11 N4 -100.3(7) 3_565 .
N4 Eu2 O11 N4 11.6(8) 2_665 .
N4 Eu2 O11 N4 -85.0(9) 3_565 .

loop_
_platon_squeeze_void_nr
_platon_squeeze_void_average_x
_platon_squeeze_void_average_y
_platon_squeeze_void_average_z
_platon_squeeze_void_volume
_platon_squeeze_void_count_electrons
_platon_squeeze_void_content
1 0.333 0.667 0.167 1319 152 ' '
2 0.000 0.000 0.500 1316 152 ' '
3 -0.333 0.333 0.833 1319 152 ' '
